data_1509419
loop_
_publ_author_name
'Zobetz, E.'

_publ_section_title
;
 Die Kristallstruktur der isotypen Verbindungen K Ag (N O3)2, (N H4) Ag (N
 O3)2 und Rb Ag (N O3)2
;
_journal_name_full
;
Monatshefte fuer Chemie und verwandte Teile anderer Wissenschaften (109,1978-)
;
_journal_page_first 1253
_journal_page_last 1263
_journal_paper_doi 10.1007/BF00903652
_journal_volume 111
_journal_year 1980
_chemical_formula_sum 'Ag K N2 O6'
_chemical_name_systematic 'K Ag (N O3)2'
_space_group_IT_number 14
_symmetry_space_group_name_Hall '-P 2yab'
_symmetry_space_group_name_H-M 'P 1 21/a 1'
_cell_angle_alpha 90
_cell_angle_beta 97.76
_cell_angle_gamma 90
_cell_formula_units_Z 4
_cell_length_a 13.953
_cell_length_b 4.955
_cell_length_c 8.22
_cell_volume 563.103
_citation_journal_id_ASTM MOCMB7
_cod_data_source_file silver1-2_365.cif
_cod_data_source_block Ag1K1N2O6
_cod_original_cell_volume 563.1027
_cod_original_sg_symbol_Hall '-P 2ybc (z,y,-x)'
_cod_original_formula_sum 'Ag1 K1 N2 O6'
_cod_database_code 1509419

loop_
_symmetry_equiv_pos_as_xyz
x,y,z
-x+1/2,y+1/2,-z
-x,-y,-z
x-1/2,-y-1/2,z

loop_
_atom_site_label
_atom_site_type_symbol
_atom_site_fract_x
_atom_site_fract_y
_atom_site_fract_z
_atom_site_occupancy
_atom_site_U_iso_or_equiv
K1 K+1 0.0626 0.9503 0.2633 1 0.0
O5 O-2 0.2241 0.4469 0.6746 1 0.0
N2 N+5 0.1629 0.3607 0.5604 1 0.0
O6 O-2 0.1424 0.4811 0.4289 1 0.0
N1 N+5 0.1006 0.4621 -0.0614 1 0.0
O3 O-2 0.04 0.5364 -0.1763 1 0.0
Ag1 Ag+1 0.28016 0.41715 0.19947 1 0.0
O2 O-2 0.1058 0.2189 -0.0199 1 0.0
O1 O-2 0.1575 0.6279 0.0154 1 0.0
O4 O-2 0.1236 0.1345 0.5798 1 0.0
